data_4105990
loop_
_publ_author_name
'Thierry Le\'on'
'Antoni Riera'
'Xavier Verdaguer'

_publ_section_title
;
 Stereoselective Synthesis of P-Stereogenic Aminophosphines: Ring Opening
 of Bulky Oxazaphospholidines
;
_journal_name_full 'Journal of the American Chemical Society'
_journal_page_first 5740
_journal_page_last 5743
_journal_paper_doi 10.1021/ja200988c
_journal_volume 133
_journal_year 2011
_chemical_absolute_configuration ad
_chemical_formula_sum 'C13 H21 B N O P'
_chemical_formula_weight 249.09
_space_group_IT_number 19
_symmetry_cell_setting orthorhombic
_symmetry_space_group_name_Hall 'P 2ac 2ab'
_symmetry_space_group_name_H-M 'P 21 21 21'
_atom_sites_solution_hydrogens geom
_atom_sites_solution_primary direct
_atom_sites_solution_secondary difmap
_audit_creation_method SHELXL-97
_cell_angle_alpha 90.00
_cell_angle_beta 90.00
_cell_angle_gamma 90.00
_cell_formula_units_Z 4
_cell_length_a 8.6793(5)
_cell_length_b 10.6231(6)
_cell_length_c 15.0930(9)
_cell_measurement_reflns_used 9994
_cell_measurement_temperature 100(2)
_cell_measurement_theta_max 36.13
_cell_measurement_theta_min 2.70
_cell_volume 1391.59(14)
_computing_cell_refinement 'Bruker APEX2 v2009.1-0'
_computing_data_collection 'Bruker APEX2 v2009.1-0'
_computing_data_reduction 'Bruker SAINT V7.60A'
_computing_molecular_graphics 'Bruker SHELXTL'
_computing_publication_material 'Bruker SHELXTL'
_computing_structure_refinement 'SHELXS-97 (Sheldrick, 2008)'
_computing_structure_solution 'SHELXS-97 (Sheldrick, 2008)'
_diffrn_ambient_temperature 100(2)
_diffrn_detector_area_resol_mean 512
_diffrn_detector_type '4K CCD area detector APEX II'
_diffrn_measured_fraction_theta_full 0.984
_diffrn_measured_fraction_theta_max 0.984
_diffrn_measurement_device_type 'Kappa 4-axis goniometer bruker-nonius'
_diffrn_measurement_method
;
 Fullsphere data collection, phi and omega scans
;
_diffrn_measurement_specimen_support 'magnetic support whith 10 micron nylon fiber cryoloop'
_diffrn_radiation_monochromator 'Multilayer Montel 200 mirrors'
_diffrn_radiation_type MoK\a
_diffrn_radiation_wavelength 0.71073
_diffrn_reflns_av_R_equivalents 0.0447
_diffrn_reflns_av_sigmaI/netI 0.0344
_diffrn_reflns_limit_h_max 13
_diffrn_reflns_limit_h_min -14
_diffrn_reflns_limit_k_max 17
_diffrn_reflns_limit_k_min -17
_diffrn_reflns_limit_l_max 23
_diffrn_reflns_limit_l_min -24
_diffrn_reflns_number 30892
_diffrn_reflns_theta_full 36.50
_diffrn_reflns_theta_max 36.50
_diffrn_reflns_theta_min 2.34
_diffrn_source 'rotating anode X-ray tube'
_diffrn_source_current 70
_diffrn_source_power 50
_diffrn_source_size '3 mm x 0.3 mm fine focus'
_diffrn_source_type 'Bruker-Nonius FR 591'
_exptl_absorpt_coefficient_mu 0.181
_exptl_absorpt_correction_T_max 1.0
_exptl_absorpt_correction_T_min 0.99
_exptl_absorpt_correction_type empirical
_exptl_absorpt_process_details
; 
 SADABS Version 2008/1 Bruker-Nonius
 Blessing, Acta Cryst. (1995) A51 33-38
;
_exptl_crystal_colour colourless
_exptl_crystal_density_diffrn 1.189
_exptl_crystal_description Block
_exptl_crystal_F_000 536
_exptl_crystal_size_max 0.10
_exptl_crystal_size_mid 0.05
_exptl_crystal_size_min 0.03
_refine_diff_density_max 0.523
_refine_diff_density_min -0.437
_refine_diff_density_rms 0.058
_refine_ls_abs_structure_details 'Flack H D (1983), Acta Cryst. A39, 876-881'
_refine_ls_abs_structure_Flack -0.03(5)
_refine_ls_extinction_method none
_refine_ls_goodness_of_fit_ref 1.073
_refine_ls_hydrogen_treatment noref
_refine_ls_matrix_type full
_refine_ls_number_parameters 158
_refine_ls_number_reflns 6628
_refine_ls_number_restraints 0
_refine_ls_restrained_S_all 1.073
_refine_ls_R_factor_all 0.0376
_refine_ls_R_factor_gt 0.0332
_refine_ls_shift/su_max 0.001
_refine_ls_shift/su_mean 0.000
_refine_ls_structure_factor_coef Fsqd
_refine_ls_weighting_details 'calc w=1/[\s^2^(Fo^2^)+(0.0516P)^2^+0.1426P] where P=(Fo^2^+2Fc^2^)/3'
_refine_ls_weighting_scheme calc
_refine_ls_wR_factor_gt 0.0892
_refine_ls_wR_factor_ref 0.0918
_reflns_number_gt 6143
_reflns_number_total 6628
_reflns_threshold_expression >2sigma(I)
_cod_data_source_file ja200988c_si_002.cif
_cod_data_source_block tsl393_0m
_cod_depositor_comments
;
The following automatic conversions were performed:

data name '_diffrn_measurement_specimen_suppport' was replaced with
'_diffrn_measurement_specimen_support' as specified in the
replacement file 'data/replacement-values/replacement_tags.lst'.

Automatic conversion script
Id: cif_correct_tags 9268 2022-04-12 08:56:07Z antanas 
;
_cod_database_code 4105990

loop_
_symmetry_equiv_pos_as_xyz
'x, y, z'
'-x+1/2, -y, z+1/2'
'-x, y+1/2, -z+1/2'
'x+1/2, -y+1/2, -z'

loop_
_atom_site_label
_atom_site_type_symbol
_atom_site_fract_x
_atom_site_fract_y
_atom_site_fract_z
_atom_site_U_iso_or_equiv
_atom_site_adp_type
_atom_site_occupancy
_atom_site_symmetry_multiplicity
_atom_site_calc_flag
_atom_site_refinement_flags
P1 P 0.66425(2) 0.57082(2) 0.757813(14) 0.01216(5) Uani 1 1 d .
B1 B 0.79433(13) 0.44634(11) 0.70662(8) 0.01969(19) Uani 1 1 d .
H1A H 0.8281 0.3874 0.7527 0.030 Uiso 1 1 calc R
H1B H 0.8845 0.4870 0.6801 0.030 Uiso 1 1 calc R
H1C H 0.7374 0.4004 0.6608 0.030 Uiso 1 1 calc R
N1 N 0.63288(9) 0.69348(8) 0.69106(5) 0.01582(14) Uani 1 1 d .
H1N H 0.7061 0.7405 0.6681 0.019 Uiso 1 1 calc R
O1 O 0.48562(7) 0.53094(6) 0.76997(4) 0.01394(11) Uani 1 1 d .
C8 C 0.40671(10) 0.66315(8) 0.58825(6) 0.01395(14) Uani 1 1 d .
C1 C 0.38045(10) 0.63234(8) 0.74519(6) 0.01411(13) Uani 1 1 d .
H1 H 0.3494 0.6837 0.7978 0.017 Uiso 1 1 calc R
C3 C 0.27965(11) 0.58498(8) 0.60146(6) 0.01499(14) Uani 1 1 d .
C9 C 0.46724(11) 0.71295(8) 0.67552(6) 0.01376(14) Uani 1 1 d .
H9 H 0.4402 0.8039 0.6825 0.017 Uiso 1 1 calc R
C2 C 0.24049(10) 0.57554(10) 0.69841(6) 0.01759(15) Uani 1 1 d .
H2A H 0.2252 0.4867 0.7162 0.021 Uiso 1 1 calc R
H2B H 0.1459 0.6238 0.7122 0.021 Uiso 1 1 calc R
C11 C 0.72069(13) 0.51794(11) 0.93149(7) 0.02236(18) Uani 1 1 d .
H11A H 0.7559 0.5458 0.9900 0.034 Uiso 1 1 calc R
H11B H 0.7887 0.4511 0.9097 0.034 Uiso 1 1 calc R
H11C H 0.6152 0.4857 0.9360 0.034 Uiso 1 1 calc R
C10 C 0.72437(11) 0.62988(9) 0.86657(6) 0.01589(15) Uani 1 1 d .
C7 C 0.46092(11) 0.68769(9) 0.50314(6) 0.01729(15) Uani 1 1 d .
H7 H 0.5473 0.7411 0.4942 0.021 Uiso 1 1 calc R
C4 C 0.20475(12) 0.52968(10) 0.52953(7) 0.01931(17) Uani 1 1 d .
H4 H 0.1185 0.4761 0.5385 0.023 Uiso 1 1 calc R
C5 C 0.25865(13) 0.55445(10) 0.44432(6) 0.02146(18) Uani 1 1 d .
H5 H 0.2082 0.5180 0.3947 0.026 Uiso 1 1 calc R
C12 C 0.61801(14) 0.73473(10) 0.90028(7) 0.02249(19) Uani 1 1 d .
H12A H 0.5150 0.7002 0.9113 0.034 Uiso 1 1 calc R
H12B H 0.6114 0.8015 0.8557 0.034 Uiso 1 1 calc R
H12C H 0.6596 0.7694 0.9555 0.034 Uiso 1 1 calc R
C6 C 0.38592(13) 0.63227(10) 0.43118(6) 0.02065(18) Uani 1 1 d .
H6 H 0.4219 0.6477 0.3728 0.025 Uiso 1 1 calc R
C13 C 0.89002(13) 0.67917(12) 0.85727(7) 0.0245(2) Uani 1 1 d .
H13A H 0.8923 0.7477 0.8138 0.037 Uiso 1 1 calc R
H13B H 0.9574 0.6108 0.8373 0.037 Uiso 1 1 calc R
H13C H 0.9260 0.7105 0.9147 0.037 Uiso 1 1 calc R

loop_
_atom_site_aniso_label
_atom_site_aniso_U_11
_atom_site_aniso_U_22
_atom_site_aniso_U_33
_atom_site_aniso_U_23
_atom_site_aniso_U_13
_atom_site_aniso_U_12
P1 0.01142(9) 0.01372(8) 0.01134(8) 0.00047(7) -0.00005(6) -0.00148(7)
B1 0.0167(4) 0.0226(5) 0.0197(4) -0.0031(4) 0.0021(3) 0.0004(4)
N1 0.0135(3) 0.0179(3) 0.0160(3) 0.0051(3) -0.0004(2) -0.0037(3)
O1 0.0117(3) 0.0145(2) 0.0156(3) 0.0029(2) 0.0005(2) -0.0015(2)
C8 0.0145(4) 0.0137(3) 0.0136(3) 0.0008(3) -0.0012(3) 0.0014(3)
C1 0.0123(3) 0.0161(3) 0.0139(3) 0.0012(3) 0.0007(3) 0.0001(2)
C3 0.0134(3) 0.0158(3) 0.0158(3) 0.0007(3) -0.0022(3) 0.0009(3)
C9 0.0146(4) 0.0130(3) 0.0136(3) 0.0008(3) -0.0011(3) -0.0009(3)
C2 0.0128(3) 0.0231(4) 0.0169(3) 0.0009(3) -0.0004(3) -0.0024(3)
C11 0.0245(5) 0.0287(5) 0.0139(4) 0.0039(3) -0.0016(3) 0.0012(4)
C10 0.0152(4) 0.0200(4) 0.0125(3) -0.0010(3) -0.0013(3) -0.0019(3)
C7 0.0177(4) 0.0194(4) 0.0147(3) 0.0018(3) 0.0000(3) 0.0020(3)
C4 0.0176(4) 0.0194(4) 0.0209(4) -0.0011(3) -0.0067(3) 0.0005(3)
C5 0.0230(4) 0.0242(4) 0.0172(4) -0.0037(3) -0.0072(3) 0.0047(4)
C12 0.0234(5) 0.0229(4) 0.0212(4) -0.0080(3) -0.0005(3) 0.0003(4)
C6 0.0224(4) 0.0258(4) 0.0137(3) 0.0002(3) -0.0022(3) 0.0059(4)
C13 0.0174(4) 0.0334(5) 0.0225(4) -0.0035(4) -0.0027(3) -0.0080(4)

loop_
_atom_type_symbol
_atom_type_description
_atom_type_scat_dispersion_real
_atom_type_scat_dispersion_imag
_atom_type_scat_source
C C 0.0033 0.0016 'International Tables Vol C Tables 4.2.6.8 and 6.1.1.4'
H H 0.0000 0.0000 'International Tables Vol C Tables 4.2.6.8 and 6.1.1.4'
B B 0.0013 0.0007 'International Tables Vol C Tables 4.2.6.8 and 6.1.1.4'
N N 0.0061 0.0033 'International Tables Vol C Tables 4.2.6.8 and 6.1.1.4'
O O 0.0106 0.0060 'International Tables Vol C Tables 4.2.6.8 and 6.1.1.4'
P P 0.1023 0.0942 'International Tables Vol C Tables 4.2.6.8 and 6.1.1.4'

loop_
_geom_angle_atom_site_label_1
_geom_angle_atom_site_label_2
_geom_angle_atom_site_label_3
_geom_angle
O1 P1 N1 96.70(4)
O1 P1 C10 105.12(4)
N1 P1 C10 108.65(4)
O1 P1 B1 115.64(4)
N1 P1 B1 113.22(5)
C10 P1 B1 115.63(5)
C9 N1 P1 111.43(6)
C1 O1 P1 112.13(5)
C7 C8 C3 120.69(8)
C7 C8 C9 128.32(8)
C3 C8 C9 110.98(8)
O1 C1 C2 108.89(7)
O1 C1 C9 106.09(7)
C2 C1 C9 106.90(7)
C8 C3 C4 120.52(9)
C8 C3 C2 110.92(8)
C4 C3 C2 128.54(9)
N1 C9 C8 115.39(8)
N1 C9 C1 106.79(7)
C8 C9 C1 103.20(7)
C3 C2 C1 104.07(7)
C12 C10 C13 110.24(8)
C12 C10 C11 109.70(8)
C13 C10 C11 109.91(9)
C12 C10 P1 111.98(7)
C13 C10 P1 107.52(7)
C11 C10 P1 107.42(7)
C8 C7 C6 118.75(9)
C5 C4 C3 118.83(9)
C4 C5 C6 120.62(9)
C5 C6 C7 120.59(9)

loop_
_geom_bond_atom_site_label_1
_geom_bond_atom_site_label_2
_geom_bond_distance
P1 O1 1.6177(7)
P1 N1 1.6694(8)
P1 C10 1.8332(9)
P1 B1 1.9027(11)
N1 C9 1.4713(12)
O1 C1 1.4607(11)
C8 C7 1.3927(13)
C8 C3 1.3948(13)
C8 C9 1.5136(12)
C1 C2 1.5291(13)
C1 C9 1.5512(12)
C3 C4 1.3951(13)
C3 C2 1.5056(13)
C11 C10 1.5412(14)
C10 C12 1.5335(14)
C10 C13 1.5365(14)
C7 C6 1.3963(14)
C4 C5 1.3935(15)
C5 C6 1.3939(16)

loop_
_geom_torsion_atom_site_label_1
_geom_torsion_atom_site_label_2
_geom_torsion_atom_site_label_3
_geom_torsion_atom_site_label_4
_geom_torsion
O1 P1 N1 C9 1.60(7)
C10 P1 N1 C9 -106.87(7)
B1 P1 N1 C9 123.23(7)
N1 P1 O1 C1 -17.79(6)
C10 P1 O1 C1 93.63(6)
B1 P1 O1 C1 -137.57(6)
P1 O1 C1 C2 141.97(6)
P1 O1 C1 C9 27.24(8)
C7 C8 C3 C4 0.15(14)
C9 C8 C3 C4 179.40(8)
C7 C8 C3 C2 -178.50(9)
C9 C8 C3 C2 0.74(11)
P1 N1 C9 C8 -100.44(8)
P1 N1 C9 C1 13.59(9)
C7 C8 C9 N1 -53.40(12)
C3 C8 C9 N1 127.42(8)
C7 C8 C9 C1 -169.49(9)
C3 C8 C9 C1 11.33(9)
O1 C1 C9 N1 -24.77(9)
C2 C1 C9 N1 -140.85(7)
O1 C1 C9 C8 97.29(8)
C2 C1 C9 C8 -18.80(9)
C8 C3 C2 C1 -12.71(10)
C4 C3 C2 C1 168.77(9)
O1 C1 C2 C3 -94.89(8)
C9 C1 C2 C3 19.32(9)
O1 P1 C10 C12 -54.33(8)
N1 P1 C10 C12 48.29(8)
B1 P1 C10 C12 176.85(7)
O1 P1 C10 C13 -175.58(7)
N1 P1 C10 C13 -72.95(8)
B1 P1 C10 C13 55.61(8)
O1 P1 C10 C11 66.17(7)
N1 P1 C10 C11 168.80(7)
B1 P1 C10 C11 -62.64(8)
C3 C8 C7 C6 -0.17(14)
C9 C8 C7 C6 -179.28(9)
C8 C3 C4 C5 -0.32(14)
C2 C3 C4 C5 178.08(9)
C3 C4 C5 C6 0.51(15)
C4 C5 C6 C7 -0.55(16)
C8 C7 C6 C5 0.37(15)
